data_1547363
loop_
_publ_author_name
'Atmuri, N. D. Prasad'
'Reilley, David J.'
'Lubell, William D.'

_publ_section_title
;
 Peptidomimetic Synthesis by Way of Diastereoselective Iodoacetoxylation
 and Transannular Amidation of 7-9-Membered Lactams.
;
_journal_issue 19
_journal_name_full 'Organic letters'
_journal_page_first 5066
_journal_page_last 5069
_journal_paper_doi 10.1021/acs.orglett.7b02275
_journal_volume 19
_journal_year 2017
_chemical_absolute_configuration rmad
_chemical_formula_moiety 'C24 H24 N2 O5'
_chemical_formula_sum 'C24 H24 N2 O5'
_chemical_formula_weight 420.45
_space_group_crystal_system monoclinic
_space_group_IT_number 4
_space_group_name_Hall 'P 2yb'
_space_group_name_H-M_alt 'P 1 21 1'
_symmetry_space_group_name_Hall 'P 2yb'
_symmetry_space_group_name_H-M 'P 1 21 1'
_atom_sites_solution_hydrogens mixed
_atom_sites_solution_primary dual
_audit_creation_date 2017-04-24
_audit_creation_method
;
Olex2 1.2
(compiled 2017.03.28 svn.r3405 for OlexSys, GUI svn.r5335)
;
_cell_angle_alpha 90
_cell_angle_beta 96.5347(15)
_cell_angle_gamma 90
_cell_formula_units_Z 2
_cell_length_a 4.84660(10)
_cell_length_b 11.7928(3)
_cell_length_c 18.3146(5)
_cell_measurement_reflns_used 9922
_cell_measurement_temperature 150
_cell_measurement_theta_max 58.160
_cell_measurement_theta_min 3.888
_cell_volume 1039.97(4)
_computing_cell_refinement 'SAINT v8.34A (Bruker, 2013)'
_computing_data_collection
;
APEX 2 (2013) Bruker AXS Inc., Madison, WI 53719-1173.
;
_computing_data_reduction 'SAINT v8.34A (Bruker, 2013)'
_computing_molecular_graphics 'Olex2 (Dolomanov et al., 2009)'
_computing_publication_material 'Olex2 (Dolomanov et al., 2009)'
_computing_structure_refinement 'XL (Sheldrick, 2008)'
_computing_structure_solution 'ShelXT (Sheldrick, 2015)'
_diffrn_ambient_temperature 150
_diffrn_detector 'CMOS Area detector'
_diffrn_detector_area_resol_mean 10.24
_diffrn_detector_type 'Bruker Photon 100 CMOS Detector'
_diffrn_measured_fraction_theta_full 0.995
_diffrn_measured_fraction_theta_max 0.977
_diffrn_measurement_device 'k-geometry diffractometer'
_diffrn_measurement_device_type 'Bruker Venture Metaljet'
_diffrn_measurement_method '\w and \f scans'
_diffrn_radiation_collimation 'Focusing mirrors'
_diffrn_radiation_monochromator 'Helios MX Mirror Optics'
_diffrn_radiation_probe x-ray
_diffrn_radiation_type GaK\a
_diffrn_radiation_wavelength 1.34139
_diffrn_reflns_av_R_equivalents 0.0501
_diffrn_reflns_av_unetI/netI 0.0424
_diffrn_reflns_Laue_measured_fraction_full 0.995
_diffrn_reflns_Laue_measured_fraction_max 0.977
_diffrn_reflns_limit_h_max 5
_diffrn_reflns_limit_h_min -5
_diffrn_reflns_limit_k_max 14
_diffrn_reflns_limit_k_min -14
_diffrn_reflns_limit_l_max 23
_diffrn_reflns_limit_l_min -23
_diffrn_reflns_number 24798
_diffrn_reflns_point_group_measured_fraction_full 0.995
_diffrn_reflns_point_group_measured_fraction_max 0.974
_diffrn_reflns_theta_full 53.594
_diffrn_reflns_theta_max 58.738
_diffrn_reflns_theta_min 2.112
_diffrn_source 'Metal Jet'
_diffrn_source_target Ga
_diffrn_source_type 'Gallium Liquid Metal Jet Source'
_exptl_absorpt_coefficient_mu 0.499
_exptl_absorpt_correction_T_max 0.7515
_exptl_absorpt_correction_T_min 0.6877
_exptl_absorpt_correction_type multi-scan
_exptl_absorpt_process_details
'SADABS-2014/5 (Bruker,2014/5) was used for absorption correction. wR2(int) was 0.1509 before and 0.0617 after correction. The Ratio of minimum to maximum transmission is 0.9151. The \l/2 correction factor is 0.00150.'
_exptl_crystal_colour colourless
_exptl_crystal_colour_primary colourless
_exptl_crystal_density_diffrn 1.343
_exptl_crystal_description NEEDLE
_exptl_crystal_F_000 444
_exptl_crystal_size_max 0.36
_exptl_crystal_size_mid 0.02
_exptl_crystal_size_min 0.02
_refine_diff_density_max 0.199
_refine_diff_density_min -0.241
_refine_diff_density_rms 0.061
_refine_ls_abs_structure_details
;
 Flack x determined using 1514 quotients [(I+)-(I-)]/[(I+)+(I-)]
 (Parsons, Flack and Wagner, Acta Cryst. B69 (2013) 249-259).
;
_refine_ls_abs_structure_Flack 0.03(9)
_refine_ls_extinction_method none
_refine_ls_goodness_of_fit_ref 1.142
_refine_ls_hydrogen_treatment mixed
_refine_ls_matrix_type full
_refine_ls_number_parameters 289
_refine_ls_number_reflns 4377
_refine_ls_number_restraints 1
_refine_ls_restrained_S_all 1.141
_refine_ls_R_factor_all 0.0615
_refine_ls_R_factor_gt 0.0440
_refine_ls_shift/su_max 0.000
_refine_ls_shift/su_mean 0.000
_refine_ls_structure_factor_coef Fsqd
_refine_ls_weighting_details 'w=1/[\s^2^(Fo^2^)+(0.0374P)^2^+0.1134P] where P=(Fo^2^+2Fc^2^)/3'
_refine_ls_weighting_scheme calc
_refine_ls_wR_factor_gt 0.0811
_refine_ls_wR_factor_ref 0.0861
_reflns_Friedel_coverage 0.898
_reflns_Friedel_fraction_full 0.996
_reflns_Friedel_fraction_max 0.970
_reflns_number_gt 3722
_reflns_number_total 4377
_reflns_threshold_expression 'I > 2\s(I)'
_cod_data_source_file ol7b02275_si_007.cif
_cod_data_source_block lub108
_cod_depositor_comments
;
The following automatic conversions were performed:

'_diffrn_radiation_probe' value 'X-ray' changed to 'x-ray' according
to
/home/data/users/saulius/crontab/automatic-downloads/rss-feeds/ACS/lib/dictionaries/cif_core.dic
dictionary named 'cif_core.dic' version 2.4.2 from 2011-04-26.

Automatic conversion script
Id: cif_fix_values 4973 2017-02-22 13:04:09Z antanas 

 Adding full bibliography for 1547358--1547364.cif.
;
_cod_database_code 1547363
_shelx_shelxl_version_number 2014/7
_shelx_space_group_comment
;
The symmetry employed for this shelxl refinement is uniquely defined
by the following loop, which should always be used as a source of
symmetry information in preference to the above space-group names.
They are only intended as comments.
;
_shelx_estimated_absorpt_t_max 0.990
_shelx_estimated_absorpt_t_min 0.841
_olex2_refinement_description
;
1. Fixed Uiso
 At 1.2 times of:
  All C(H) groups, All C(H,H) groups
 At 1.5 times of:
  All C(H,H,H) groups
2.a Ternary CH refined with riding coordinates:
 C2(H2A), C7(H7), C12(H12)
2.b Secondary CH2 refined with riding coordinates:
 C3(H3A,H3B), C6(H6A,H6B), C11(H11A,H11B)
2.c Aromatic/amide H refined with riding coordinates:
 C4(H4), C5(H5), C14(H14), C15(H15), C16(H16), C17(H17), C20(H20), C21(H21),
 C22(H22), C23(H23)
2.d Idealised Me refined as rotating group:
 C9(H9A,H9B,H9C)
;
_olex2_submission_special_instructions 'No special instructions were received'

loop_
_space_group_symop_operation_xyz
'x, y, z'
'-x, y+1/2, -z'

loop_
_atom_site_label
_atom_site_type_symbol
_atom_site_fract_x
_atom_site_fract_y
_atom_site_fract_z
_atom_site_U_iso_or_equiv
_atom_site_adp_type
_atom_site_occupancy
_atom_site_site_symmetry_order
_atom_site_calc_flag
_atom_site_refinement_flags_posn
O1 O -0.2102(4) 0.40813(17) 0.60695(10) 0.0297(5) Uani 1 1 d .
O2 O 0.1376(5) 0.2632(2) 0.40266(11) 0.0463(6) Uani 1 1 d .
O3 O 0.5086(4) 0.15340(17) 0.43723(10) 0.0351(5) Uani 1 1 d .
O4 O 0.5893(4) 0.41225(18) 0.77910(10) 0.0306(5) Uani 1 1 d .
O5 O 0.2501(4) 0.49873(15) 0.83344(9) 0.0242(4) Uani 1 1 d .
N1 N 0.0327(5) 0.2927(2) 0.54127(12) 0.0250(5) Uani 1 1 d .
H1 H -0.090(6) 0.304(3) 0.5041(17) 0.029(8) Uiso 1 1 d .
N2 N 0.1403(5) 0.4030(2) 0.72920(12) 0.0225(5) Uani 1 1 d .
H2 H -0.031(7) 0.410(3) 0.7386(17) 0.040(9) Uiso 1 1 d .
C1 C -0.0078(6) 0.3471(2) 0.60409(14) 0.0223(6) Uani 1 1 d .
C2 C 0.2133(6) 0.3328(2) 0.66948(14) 0.0235(6) Uani 1 1 d .
H2A H 0.3901 0.3640 0.6543 0.028 Uiso 1 1 calc R
C3 C 0.2722(6) 0.2081(2) 0.69335(15) 0.0276(6) Uani 1 1 d .
H3A H 0.4336 0.1807 0.6697 0.033 Uiso 1 1 calc R
H3B H 0.3254 0.2067 0.7472 0.033 Uiso 1 1 calc R
C4 C 0.0372(6) 0.1272(2) 0.67528(16) 0.0297(7) Uani 1 1 d .
H4 H -0.0826 0.1133 0.7119 0.036 Uiso 1 1 calc R
C5 C -0.0152(6) 0.0738(2) 0.61200(16) 0.0325(7) Uani 1 1 d .
H5 H -0.1675 0.0225 0.6076 0.039 Uiso 1 1 calc R
C6 C 0.1409(7) 0.0856(2) 0.54612(16) 0.0329(7) Uani 1 1 d .
H6A H 0.0213 0.0575 0.5025 0.040 Uiso 1 1 calc R
H6B H 0.3067 0.0361 0.5532 0.040 Uiso 1 1 calc R
C7 C 0.2376(5) 0.2082(2) 0.52967(14) 0.0257(6) Uani 1 1 d .
H7 H 0.4145 0.2255 0.5613 0.031 Uiso 1 1 calc R
C8 C 0.2868(6) 0.2138(2) 0.44918(16) 0.0291(6) Uani 1 1 d .
C9 C 0.5492(7) 0.1378(3) 0.36026(17) 0.0422(8) Uani 1 1 d .
H9A H 0.5496 0.2119 0.3360 0.063 Uiso 1 1 calc GR
H9B H 0.3982 0.0913 0.3360 0.063 Uiso 1 1 calc GR
H9C H 0.7272 0.0998 0.3570 0.063 Uiso 1 1 calc GR
C10 C 0.3453(6) 0.4357(2) 0.78043(14) 0.0214(6) Uani 1 1 d .
C11 C 0.4589(5) 0.5338(2) 0.89186(15) 0.0233(6) Uani 1 1 d .
H11A H 0.6395 0.5442 0.8724 0.028 Uiso 1 1 calc R
H11B H 0.4815 0.4750 0.9307 0.028 Uiso 1 1 calc R
C12 C 0.3670(6) 0.6451(2) 0.92379(14) 0.0237(6) Uani 1 1 d .
H12 H 0.1839 0.6364 0.9435 0.028 Uiso 1 1 calc R
C13 C 0.3592(5) 0.7413(2) 0.86881(15) 0.0234(6) Uani 1 1 d .
C14 C 0.1877(6) 0.7573(2) 0.80403(15) 0.0297(7) Uani 1 1 d .
H14 H 0.0432 0.7050 0.7892 0.036 Uiso 1 1 calc R
C15 C 0.2301(7) 0.8514(3) 0.76102(17) 0.0360(7) Uani 1 1 d .
H15 H 0.1114 0.8642 0.7168 0.043 Uiso 1 1 calc R
C16 C 0.4431(7) 0.9264(3) 0.78191(17) 0.0387(8) Uani 1 1 d .
H16 H 0.4717 0.9891 0.7511 0.046 Uiso 1 1 calc R
C17 C 0.6149(6) 0.9125(3) 0.84638(17) 0.0343(7) Uani 1 1 d .
H17 H 0.7608 0.9646 0.8603 0.041 Uiso 1 1 calc R
C18 C 0.5696(6) 0.8198(2) 0.89079(15) 0.0237(6) Uani 1 1 d .
C19 C 0.7101(5) 0.7846(2) 0.96261(14) 0.0245(6) Uani 1 1 d .
C20 C 0.9245(6) 0.8357(3) 1.00807(17) 0.0324(7) Uani 1 1 d .
H20 H 1.0072 0.9040 0.9938 0.039 Uiso 1 1 calc R
C21 C 1.0140(6) 0.7846(3) 1.07459(17) 0.0384(8) Uani 1 1 d .
H21 H 1.1580 0.8188 1.1067 0.046 Uiso 1 1 calc R
C22 C 0.8959(6) 0.6843(3) 1.09479(15) 0.0369(8) Uani 1 1 d .
H22 H 0.9616 0.6501 1.1404 0.044 Uiso 1 1 calc R
C23 C 0.6831(6) 0.6327(3) 1.04955(15) 0.0313(7) Uani 1 1 d .
H23 H 0.6033 0.5636 1.0637 0.038 Uiso 1 1 calc R
C24 C 0.5897(6) 0.6840(2) 0.98330(14) 0.0231(6) Uani 1 1 d .

loop_
_atom_site_aniso_label
_atom_site_aniso_U_11
_atom_site_aniso_U_22
_atom_site_aniso_U_33
_atom_site_aniso_U_23
_atom_site_aniso_U_13
_atom_site_aniso_U_12
O1 0.0252(10) 0.0387(11) 0.0255(10) 0.0049(9) 0.0050(8) 0.0104(10)
O2 0.0512(14) 0.0646(16) 0.0230(11) 0.0075(11) 0.0036(11) 0.0109(12)
O3 0.0385(13) 0.0431(12) 0.0253(11) -0.0099(9) 0.0102(9) 0.0005(10)
O4 0.0164(10) 0.0521(12) 0.0234(10) -0.0056(10) 0.0030(8) 0.0040(9)
O5 0.0193(10) 0.0256(10) 0.0274(10) -0.0075(8) 0.0015(8) -0.0002(8)
N1 0.0236(13) 0.0326(13) 0.0178(12) -0.0003(10) -0.0025(10) 0.0030(11)
N2 0.0154(12) 0.0303(12) 0.0221(12) -0.0045(10) 0.0028(10) -0.0002(10)
C1 0.0232(15) 0.0238(13) 0.0205(14) 0.0047(11) 0.0052(12) -0.0018(12)
C2 0.0206(14) 0.0286(15) 0.0218(14) -0.0019(11) 0.0048(11) 0.0021(12)
C3 0.0303(16) 0.0310(15) 0.0212(14) 0.0011(12) 0.0011(12) 0.0062(14)
C4 0.0304(17) 0.0312(15) 0.0278(16) 0.0098(13) 0.0043(13) 0.0052(13)
C5 0.0324(18) 0.0279(15) 0.0367(18) 0.0081(13) 0.0010(14) -0.0002(13)
C6 0.0394(19) 0.0293(15) 0.0295(16) -0.0024(13) 0.0012(14) 0.0039(14)
C7 0.0238(15) 0.0329(15) 0.0204(14) -0.0045(12) 0.0022(12) 0.0031(13)
C8 0.0306(16) 0.0313(16) 0.0253(15) -0.0050(13) 0.0033(13) -0.0041(14)
C9 0.056(2) 0.0432(19) 0.0311(17) -0.0133(14) 0.0210(16) -0.0102(17)
C10 0.0211(15) 0.0242(14) 0.0195(13) 0.0028(11) 0.0049(11) -0.0011(11)
C11 0.0205(15) 0.0232(13) 0.0251(14) -0.0022(11) -0.0018(12) -0.0026(12)
C12 0.0197(15) 0.0280(14) 0.0236(14) -0.0023(11) 0.0036(12) 0.0001(12)
C13 0.0222(14) 0.0226(13) 0.0263(14) -0.0037(11) 0.0065(12) 0.0042(11)
C14 0.0297(16) 0.0301(15) 0.0287(15) -0.0068(12) 0.0004(13) 0.0056(13)
C15 0.0456(19) 0.0334(16) 0.0280(16) -0.0011(13) 0.0000(14) 0.0131(16)
C16 0.051(2) 0.0268(16) 0.0398(18) 0.0079(14) 0.0125(16) 0.0103(15)
C17 0.0353(17) 0.0243(14) 0.0445(18) -0.0003(14) 0.0093(14) 0.0033(14)
C18 0.0245(15) 0.0193(13) 0.0284(15) -0.0047(11) 0.0074(12) 0.0056(11)
C19 0.0235(15) 0.0221(13) 0.0283(15) -0.0075(12) 0.0048(12) 0.0055(12)
C20 0.0273(16) 0.0284(15) 0.0407(18) -0.0130(13) 0.0008(14) 0.0007(13)
C21 0.0307(17) 0.0440(19) 0.0381(18) -0.0206(15) -0.0067(14) 0.0055(15)
C22 0.0380(19) 0.051(2) 0.0201(14) -0.0076(14) -0.0023(14) 0.0158(16)
C23 0.0344(17) 0.0366(16) 0.0234(15) -0.0013(12) 0.0063(13) 0.0033(14)
C24 0.0217(15) 0.0277(15) 0.0207(13) -0.0057(11) 0.0056(11) 0.0037(11)

loop_
_atom_type_symbol
_atom_type_description
_atom_type_scat_dispersion_real
_atom_type_scat_dispersion_imag
_atom_type_scat_source
C C 0.0150 0.0070 'International Tables Vol C Tables 4.2.6.8 and 6.1.1.4'
H H 0.0000 0.0000 'International Tables Vol C Tables 4.2.6.8 and 6.1.1.4'
N N 0.0250 0.0140 'International Tables Vol C Tables 4.2.6.8 and 6.1.1.4'
O O 0.0410 0.0250 'International Tables Vol C Tables 4.2.6.8 and 6.1.1.4'

loop_
_geom_angle_atom_site_label_1
_geom_angle_atom_site_label_2
_geom_angle_atom_site_label_3
_geom_angle
C8 O3 C9 115.3(2)
C10 O5 C11 115.0(2)
C1 N1 H1 116.4(19)
C1 N1 C7 128.6(2)
C7 N1 H1 114.6(19)
C2 N2 H2 122(2)
C10 N2 H2 119(2)
C10 N2 C2 117.8(2)
O1 C1 N1 120.7(2)
O1 C1 C2 121.8(2)
N1 C1 C2 117.4(2)
N2 C2 C1 108.7(2)
N2 C2 H2A 106.9
N2 C2 C3 112.5(2)
C1 C2 H2A 106.9
C1 C2 C3 114.6(2)
C3 C2 H2A 106.9
C2 C3 H3A 108.4
C2 C3 H3B 108.4
H3A C3 H3B 107.4
C4 C3 C2 115.6(2)
C4 C3 H3A 108.4
C4 C3 H3B 108.4
C3 C4 H4 117.8
C5 C4 C3 124.5(3)
C5 C4 H4 117.8
C4 C5 H5 116.7
C4 C5 C6 126.7(3)
C6 C5 H5 116.7
C5 C6 H6A 108.4
C5 C6 H6B 108.4
C5 C6 C7 115.6(2)
H6A C6 H6B 107.5
C7 C6 H6A 108.4
C7 C6 H6B 108.4
N1 C7 C6 112.7(2)
N1 C7 H7 109.5
N1 C7 C8 107.4(2)
C6 C7 H7 109.5
C8 C7 C6 108.2(2)
C8 C7 H7 109.5
O2 C8 O3 125.1(3)
O2 C8 C7 124.0(3)
O3 C8 C7 110.8(2)
O3 C9 H9A 109.5
O3 C9 H9B 109.5
O3 C9 H9C 109.5
H9A C9 H9B 109.5
H9A C9 H9C 109.5
H9B C9 H9C 109.5
O4 C10 O5 123.6(2)
O4 C10 N2 124.3(2)
N2 C10 O5 112.0(2)
O5 C11 H11A 110.0
O5 C11 H11B 110.0
O5 C11 C12 108.7(2)
H11A C11 H11B 108.3
C12 C11 H11A 110.0
C12 C11 H11B 110.0
C11 C12 H12 111.1
C13 C12 C11 112.1(2)
C13 C12 H12 111.1
C13 C12 C24 102.3(2)
C24 C12 C11 108.7(2)
C24 C12 H12 111.1
C14 C13 C12 129.8(3)
C14 C13 C18 120.2(3)
C18 C13 C12 110.0(2)
C13 C14 H14 120.6
C13 C14 C15 118.9(3)
C15 C14 H14 120.6
C14 C15 H15 119.7
C16 C15 C14 120.6(3)
C16 C15 H15 119.7
C15 C16 H16 119.3
C17 C16 C15 121.4(3)
C17 C16 H16 119.3
C16 C17 H17 120.8
C16 C17 C18 118.3(3)
C18 C17 H17 120.8
C13 C18 C19 108.5(2)
C17 C18 C13 120.5(3)
C17 C18 C19 131.0(3)
C20 C19 C18 130.6(3)
C20 C19 C24 120.9(3)
C24 C19 C18 108.6(2)
C19 C20 H20 120.8
C21 C20 C19 118.4(3)
C21 C20 H20 120.8
C20 C21 H21 119.7
C22 C21 C20 120.7(3)
C22 C21 H21 119.7
C21 C22 H22 119.4
C21 C22 C23 121.2(3)
C23 C22 H22 119.4
C22 C23 H23 120.7
C24 C23 C22 118.5(3)
C24 C23 H23 120.7
C19 C24 C12 110.4(2)
C23 C24 C12 129.3(3)
C23 C24 C19 120.3(3)

loop_
_geom_bond_atom_site_label_1
_geom_bond_atom_site_label_2
_geom_bond_distance
O1 C1 1.223(3)
O2 C8 1.203(3)
O3 C8 1.328(3)
O3 C9 1.457(3)
O4 C10 1.217(3)
O5 C10 1.346(3)
O5 C11 1.447(3)
N1 H1 0.86(3)
N1 C1 1.351(4)
N1 C7 1.439(3)
N2 H2 0.87(3)
N2 C2 1.447(3)
N2 C10 1.343(3)
C1 C2 1.523(4)
C2 H2A 1.0000
C2 C3 1.552(4)
C3 H3A 0.9900
C3 H3B 0.9900
C3 C4 1.494(4)
C4 H4 0.9500
C4 C5 1.318(4)
C5 H5 0.9500
C5 C6 1.502(4)
C6 H6A 0.9900
C6 H6B 0.9900
C6 C7 1.559(4)
C7 H7 1.0000
C7 C8 1.521(4)
C9 H9A 0.9800
C9 H9B 0.9800
C9 H9C 0.9800
C11 H11A 0.9900
C11 H11B 0.9900
C11 C12 1.523(4)
C12 H12 1.0000
C12 C13 1.514(4)
C12 C24 1.515(4)
C13 C14 1.382(4)
C13 C18 1.402(4)
C14 H14 0.9500
C14 C15 1.389(4)
C15 H15 0.9500
C15 C16 1.381(5)
C16 H16 0.9500
C16 C17 1.375(4)
C17 H17 0.9500
C17 C18 1.395(4)
C18 C19 1.470(4)
C19 C20 1.393(4)
C19 C24 1.393(4)
C20 H20 0.9500
C20 C21 1.384(5)
C21 H21 0.9500
C21 C22 1.383(5)
C22 H22 0.9500
C22 C23 1.388(4)
C23 H23 0.9500
C23 C24 1.385(4)

loop_
_geom_hbond_atom_site_label_D
_geom_hbond_atom_site_label_H
_geom_hbond_atom_site_label_A
_geom_hbond_distance_DH
_geom_hbond_distance_HA
_geom_hbond_distance_DA
_geom_hbond_angle_DHA
_geom_hbond_site_symmetry_A
N2 H2 O4 0.87(3) 2.06(3) 2.922(3) 169(3) 1_455
